data_2232345
loop_
_publ_author_name
'Srinivasan, T.'
'Suhitha, S.'
'Priya, M. Gnana Ruba'
'Girija, K.'
'Chandran, N. Ravi'
'Velmurugan, D.'

_publ_section_title
;
 3-(4-Bromophenyl)quinazolin-4(3<i>H</i>)-one
;
_journal_coeditor_code IM2320
_journal_issue 11
_journal_name_full 'Acta Crystallographica Section E'
_journal_page_first o2928
_journal_paper_doi 10.1107/S1600536811040736
_journal_volume 67
_journal_year 2011
_chemical_formula_iupac 'C14 H9 Br N2 O'
_chemical_formula_moiety 'C14 H9 Br N2 O'
_chemical_formula_sum 'C14 H9 Br N2 O'
_chemical_formula_weight 301.14
_chemical_name_systematic
;
3-(4-Bromophenyl)quinazolin-4(3<i>H</i>)-one
;
_space_group_IT_number 14
_symmetry_cell_setting monoclinic
_symmetry_space_group_name_Hall '-P 2yn'
_symmetry_space_group_name_H-M 'P 1 21/n 1'
_atom_sites_solution_hydrogens geom
_atom_sites_solution_primary direct
_atom_sites_solution_secondary difmap
_audit_creation_method SHELXL-97
_cell_angle_alpha 90.00
_cell_angle_beta 93.168(11)
_cell_angle_gamma 90.00
_cell_formula_units_Z 4
_cell_length_a 16.961(3)
_cell_length_b 3.9530(8)
_cell_length_c 17.698(3)
_cell_measurement_reflns_used 2840
_cell_measurement_temperature 293(2)
_cell_measurement_theta_max 28.30
_cell_measurement_theta_min 1.62
_cell_volume 1184.8(4)
_computing_cell_refinement 'SAINT (Bruker, 2008)'
_computing_data_collection 'APEX2 (Bruker, 2008)'
_computing_data_reduction 'SAINT (Bruker, 2008)'
_computing_molecular_graphics 'ORTEP-3 (Farrugia, 1997)'
_computing_publication_material 'SHELXL97 (Sheldrick, 2008) and PLATON (Spek, 2009)'
_computing_structure_refinement 'SHELXL97 (Sheldrick, 2008)'
_computing_structure_solution 'SHELXS97 (Sheldrick, 2008)'
_diffrn_ambient_temperature 293(2)
_diffrn_measured_fraction_theta_full 0.963
_diffrn_measured_fraction_theta_max 0.963
_diffrn_measurement_device_type 'Bruker SMART APEXII area-detector'
_diffrn_measurement_method '\w and \f'
_diffrn_radiation_monochromator graphite
_diffrn_radiation_source 'fine-focus sealed tube'
_diffrn_radiation_type MoK\a
_diffrn_radiation_wavelength 0.71073
_diffrn_reflns_av_R_equivalents 0.0501
_diffrn_reflns_av_sigmaI/netI 0.0554
_diffrn_reflns_limit_h_max 14
_diffrn_reflns_limit_h_min -22
_diffrn_reflns_limit_k_max 5
_diffrn_reflns_limit_k_min -4
_diffrn_reflns_limit_l_max 23
_diffrn_reflns_limit_l_min -23
_diffrn_reflns_number 10371
_diffrn_reflns_theta_full 28.30
_diffrn_reflns_theta_max 28.30
_diffrn_reflns_theta_min 1.62
_exptl_absorpt_coefficient_mu 3.457
_exptl_absorpt_correction_type none
_exptl_crystal_colour Colourless
_exptl_crystal_density_diffrn 1.688
_exptl_crystal_density_method 'not measured'
_exptl_crystal_description Block
_exptl_crystal_F_000 600
_exptl_crystal_size_max 0.20
_exptl_crystal_size_mid 0.20
_exptl_crystal_size_min 0.20
_refine_diff_density_max 0.340
_refine_diff_density_min -0.536
_refine_ls_extinction_method none
_refine_ls_goodness_of_fit_ref 1.012
_refine_ls_hydrogen_treatment constr
_refine_ls_matrix_type full
_refine_ls_number_parameters 163
_refine_ls_number_reflns 2840
_refine_ls_number_restraints 0
_refine_ls_restrained_S_all 1.012
_refine_ls_R_factor_all 0.0797
_refine_ls_R_factor_gt 0.0360
_refine_ls_shift/su_max 0.001
_refine_ls_shift/su_mean 0.000
_refine_ls_structure_factor_coef Fsqd
_refine_ls_weighting_details 'calc w=1/[\s^2^(Fo^2^)+(0.0381P)^2^+0.2934P] where P=(Fo^2^+2Fc^2^)/3'
_refine_ls_weighting_scheme calc
_refine_ls_wR_factor_gt 0.0806
_refine_ls_wR_factor_ref 0.0941
_reflns_number_gt 1772
_reflns_number_total 2840
_reflns_threshold_expression I>2sigma(I)
_cod_data_source_file im2320.cif
_cod_data_source_block I
_cod_original_sg_symbol_H-M 'P 21/n'
_cod_database_code 2232345
_cod_database_fobs_code 2232345

loop_
_symmetry_equiv_pos_as_xyz
'x, y, z'
'-x+1/2, y+1/2, -z+1/2'
'-x, -y, -z'
'x-1/2, -y-1/2, z-1/2'

loop_
_atom_site_type_symbol
_atom_site_label
_atom_site_fract_x
_atom_site_fract_y
_atom_site_fract_z
_atom_site_U_iso_or_equiv
_atom_site_adp_type
_atom_site_calc_flag
_atom_site_refinement_flags
_atom_site_occupancy
_atom_site_symmetry_multiplicity
C C1 0.30495(19) -0.4078(7) -0.13542(16) 0.0457(8) Uani d . 1 1
H H1 0.3413 -0.5172 -0.1644 0.055 Uiso calc R 1 1
C C2 0.22902(19) -0.3495(8) -0.16454(17) 0.0494(8) Uani d . 1 1
H H2 0.2143 -0.4201 -0.2134 0.059 Uiso calc R 1 1
C C3 0.17450(19) -0.1869(8) -0.12177(18) 0.0500(8) Uani d . 1 1
H H3 0.1233 -0.1520 -0.1418 0.060 Uiso calc R 1 1
C C4 0.19570(17) -0.0771(8) -0.04997(17) 0.0445(7) Uani d . 1 1
H H4 0.1591 0.0340 -0.0216 0.053 Uiso calc R 1 1
C C5 0.27242(16) -0.1327(7) -0.01962(15) 0.0354(7) Uani d . 1 1
C C6 0.32663(17) -0.3015(7) -0.06239(15) 0.0360(6) Uani d . 1 1
N N2 0.37065(13) -0.1237(5) 0.08283(12) 0.0338(5) Uani d . 1 1
C C9 0.39734(16) -0.0577(7) 0.15992(14) 0.0340(6) Uani d . 1 1
C C10 0.35023(17) -0.1470(7) 0.21832(16) 0.0424(7) Uani d . 1 1
H H10 0.3018 -0.2522 0.2077 0.051 Uiso calc R 1 1
C C11 0.37520(18) -0.0797(7) 0.29172(16) 0.0430(7) Uani d . 1 1
H H11 0.3434 -0.1357 0.3310 0.052 Uiso calc R 1 1
C C12 0.44731(17) 0.0707(7) 0.30707(15) 0.0383(7) Uani d . 1 1
C C13 0.49575(17) 0.1529(7) 0.24960(16) 0.0440(7) Uani d . 1 1
H H13 0.5449 0.2506 0.2607 0.053 Uiso calc R 1 1
C C14 0.47056(16) 0.0889(7) 0.17584(16) 0.0397(7) Uani d . 1 1
H H14 0.5026 0.1440 0.1367 0.048 Uiso calc R 1 1
C C7 0.29483(16) -0.0184(8) 0.05649(15) 0.0392(7) Uani d . 1 1
C C8 0.41999(17) -0.2860(7) 0.03558(16) 0.0380(7) Uani d . 1 1
H H8 0.4704 -0.3381 0.0556 0.046 Uiso calc R 1 1
O O1 0.25479(13) 0.1572(6) 0.09574(12) 0.0599(6) Uani d . 1 1
N N1 0.40348(14) -0.3727(6) -0.03334(13) 0.0411(6) Uani d . 1 1
Br Br1 0.47919(2) 0.17499(9) 0.408526(17) 0.05840(16) Uani d . 1 1

loop_
_atom_site_aniso_label
_atom_site_aniso_U_11
_atom_site_aniso_U_22
_atom_site_aniso_U_33
_atom_site_aniso_U_12
_atom_site_aniso_U_13
_atom_site_aniso_U_23
C1 0.056(2) 0.0462(19) 0.0358(15) 0.0011(15) 0.0107(14) -0.0001(13)
C2 0.057(2) 0.053(2) 0.0376(15) -0.0083(17) -0.0049(15) 0.0042(14)
C3 0.0436(18) 0.056(2) 0.0494(18) -0.0026(16) -0.0041(15) 0.0095(16)
C4 0.0351(17) 0.0494(19) 0.0493(17) 0.0077(14) 0.0058(14) 0.0051(14)
C5 0.0356(16) 0.0347(17) 0.0368(14) 0.0037(13) 0.0094(12) 0.0068(12)
C6 0.0361(16) 0.0359(15) 0.0367(14) 0.0006(13) 0.0081(12) 0.0063(12)
N2 0.0301(12) 0.0408(14) 0.0314(11) 0.0064(11) 0.0090(9) 0.0002(10)
C9 0.0335(16) 0.0367(16) 0.0325(13) 0.0026(13) 0.0077(12) 0.0035(12)
C10 0.0390(17) 0.0477(19) 0.0416(15) -0.0047(14) 0.0122(13) 0.0043(14)
C11 0.0467(18) 0.0506(19) 0.0331(14) -0.0002(15) 0.0153(13) 0.0068(13)
C12 0.0453(18) 0.0410(16) 0.0291(13) 0.0023(14) 0.0050(12) 0.0026(12)
C13 0.0379(16) 0.0505(19) 0.0434(16) -0.0070(15) 0.0018(13) 0.0042(14)
C14 0.0341(16) 0.0474(19) 0.0389(15) -0.0011(14) 0.0131(12) 0.0086(13)
C7 0.0316(16) 0.0478(18) 0.0390(15) 0.0039(15) 0.0083(12) 0.0052(14)
C8 0.0304(15) 0.0447(17) 0.0397(15) 0.0077(13) 0.0096(12) 0.0039(13)
O1 0.0482(13) 0.0870(17) 0.0452(12) 0.0302(12) 0.0080(10) -0.0133(12)
N1 0.0372(14) 0.0494(16) 0.0377(13) 0.0062(12) 0.0117(11) -0.0007(11)
Br1 0.0734(3) 0.0652(3) 0.03636(18) -0.00188(19) 0.00039(15) -0.00357(15)

loop_
_atom_type_symbol
_atom_type_description
_atom_type_scat_dispersion_real
_atom_type_scat_dispersion_imag
_atom_type_scat_source
C C 0.0033 0.0016 'International Tables Vol C Tables 4.2.6.8 and 6.1.1.4'
H H 0.0000 0.0000 'International Tables Vol C Tables 4.2.6.8 and 6.1.1.4'
N N 0.0061 0.0033 'International Tables Vol C Tables 4.2.6.8 and 6.1.1.4'
O O 0.0106 0.0060 'International Tables Vol C Tables 4.2.6.8 and 6.1.1.4'
Br Br -0.2901 2.4595 'International Tables Vol C Tables 4.2.6.8 and 6.1.1.4'

loop_
_geom_angle_atom_site_label_1
_geom_angle_atom_site_label_2
_geom_angle_atom_site_label_3
_geom_angle
C2 C1 C6 119.4(3)
C2 C1 H1 120.3
C6 C1 H1 120.3
C1 C2 C3 120.7(3)
C1 C2 H2 119.6
C3 C2 H2 119.6
C4 C3 C2 120.3(3)
C4 C3 H3 119.9
C2 C3 H3 119.9
C3 C4 C5 119.8(3)
C3 C4 H4 120.1
C5 C4 H4 120.1
C6 C5 C4 119.7(3)
C6 C5 C7 120.4(2)
C4 C5 C7 119.9(2)
C1 C6 C5 120.1(3)
C1 C6 N1 118.2(3)
C5 C6 N1 121.6(2)
C8 N2 C7 120.9(2)
C8 N2 C9 119.5(2)
C7 N2 C9 119.7(2)
C14 C9 C10 120.1(3)
C14 C9 N2 120.1(2)
C10 C9 N2 119.8(2)
C11 C10 C9 119.8(3)
C11 C10 H10 120.1
C9 C10 H10 120.1
C10 C11 C12 119.8(3)
C10 C11 H11 120.1
C12 C11 H11 120.1
C11 C12 C13 121.0(3)
C11 C12 Br1 119.1(2)
C13 C12 Br1 119.8(2)
C14 C13 C12 119.3(3)
C14 C13 H13 120.3
C12 C13 H13 120.3
C13 C14 C9 119.9(2)
C13 C14 H14 120.1
C9 C14 H14 120.1
O1 C7 N2 120.6(3)
O1 C7 C5 125.6(3)
N2 C7 C5 113.8(2)
N1 C8 N2 126.5(3)
N1 C8 H8 116.7
N2 C8 H8 116.7
C8 N1 C6 116.4(2)

loop_
_geom_bond_atom_site_label_1
_geom_bond_atom_site_label_2
_geom_bond_distance
C1 C2 1.380(4)
C1 C6 1.389(4)
C1 H1 0.9300
C2 C3 1.385(4)
C2 H2 0.9300
C3 C4 1.372(4)
C3 H3 0.9300
C4 C5 1.398(4)
C4 H4 0.9300
C5 C6 1.393(4)
C5 C7 1.451(4)
C6 N1 1.403(4)
N2 C8 1.374(3)
N2 C7 1.406(3)
N2 C9 1.437(3)
C9 C14 1.385(4)
C9 C10 1.387(4)
C10 C11 1.370(4)
C10 H10 0.9300
C11 C12 1.373(4)
C11 H11 0.9300
C12 C13 1.381(4)
C12 Br1 1.892(3)
C13 C14 1.374(4)
C13 H13 0.9300
C14 H14 0.9300
C7 O1 1.216(3)
C8 N1 1.283(4)
C8 H8 0.9300

loop_
_geom_hbond_atom_site_label_D
_geom_hbond_atom_site_label_H
_geom_hbond_atom_site_label_A
_geom_hbond_site_symmetry_A
_geom_hbond_distance_DH
_geom_hbond_distance_HA
_geom_hbond_distance_DA
_geom_hbond_angle_DHA
C8 H8 N1 3_645 0.93 2.48 3.286(4) 145.7
C11 H11 O1 2_545 0.93 2.32 3.224(4) 165.3

loop_
_geom_torsion_atom_site_label_1
_geom_torsion_atom_site_label_2
_geom_torsion_atom_site_label_3
_geom_torsion_atom_site_label_4
_geom_torsion
C6 C1 C2 C3 0.0(4)
C1 C2 C3 C4 0.9(5)
C2 C3 C4 C5 -0.6(5)
C3 C4 C5 C6 -0.5(4)
C3 C4 C5 C7 -179.7(3)
C2 C1 C6 C5 -1.1(4)
C2 C1 C6 N1 178.2(2)
C4 C5 C6 C1 1.3(4)
C7 C5 C6 C1 -179.5(3)
C4 C5 C6 N1 -177.9(2)
C7 C5 C6 N1 1.3(4)
C8 N2 C9 C14 48.8(4)
C7 N2 C9 C14 -130.5(3)
C8 N2 C9 C10 -130.0(3)
C7 N2 C9 C10 50.7(4)
C14 C9 C10 C11 2.1(4)
N2 C9 C10 C11 -179.1(3)
C9 C10 C11 C12 -1.1(5)
C10 C11 C12 C13 -0.6(5)
C10 C11 C12 Br1 177.9(2)
C11 C12 C13 C14 1.3(5)
Br1 C12 C13 C14 -177.3(2)
C12 C13 C14 C9 -0.2(4)
C10 C9 C14 C13 -1.5(4)
N2 C9 C14 C13 179.7(3)
C8 N2 C7 O1 -171.8(3)
C9 N2 C7 O1 7.5(4)
C8 N2 C7 C5 6.9(4)
C9 N2 C7 C5 -173.8(2)
C6 C5 C7 O1 172.8(3)
C4 C5 C7 O1 -8.0(4)
C6 C5 C7 N2 -5.9(4)
C4 C5 C7 N2 173.3(2)
C7 N2 C8 N1 -3.4(4)
C9 N2 C8 N1 177.3(3)
N2 C8 N1 C6 -1.7(4)
C1 C6 N1 C8 -176.6(3)
C5 C6 N1 C8 2.7(4)

loop_
_cod_related_entry_id
_cod_related_entry_database
_cod_related_entry_code
1 ChemSpider 686707
